data_7052446
loop_
_publ_author_name
'Heidi Mansikkam\"aki'
'Christoph A. Schalley'
'Maija Nissinen'
'Kari Rissanen'

_publ_section_title
;
 Weak interactions between resorcinarenes and diquaternary alkyl
 ammonium cations
;
_journal_issue 1
_journal_name_full 'New Journal of Chemistry'
_journal_page_first 116
_journal_paper_doi 10.1039/b415401k
_journal_volume 29
_journal_year 2005
_chemical_formula_moiety C36H40O8*2C8H18N2Br2*C3H8O*2H20
_chemical_formula_sum 'C55 H88 Br4 N4 O11'
_chemical_formula_weight 1300.93
_space_group_IT_number 2
_symmetry_cell_setting triclinic
_symmetry_Int_Tables_number 2
_symmetry_space_group_name_Hall '-P 1'
_symmetry_space_group_name_H-M 'P -1'
_atom_sites_solution_hydrogens geom
_atom_sites_solution_primary direct
_atom_sites_solution_secondary difmap
_audit_creation_method SHELXL-97
_cell_angle_alpha 71.716(5)
_cell_angle_beta 79.631(5)
_cell_angle_gamma 72.3940(10)
_cell_formula_units_Z 2
_cell_length_a 12.4513(2)
_cell_length_b 13.6703(2)
_cell_length_c 19.7836(4)
_cell_measurement_temperature 173(2)
_cell_measurement_theta_max 25
_cell_measurement_theta_min 3
_cell_volume 3034.14(12)
_computing_cell_refinement DENZO-SMN
_computing_data_collection Collect
_computing_data_reduction DENZO-SMN
_computing_molecular_graphics DIAMOND
_computing_publication_material 'SHELX97 (Sheldrick, 1997)'
_computing_structure_refinement 'SHELX97 (Sheldrick, 1997)'
_computing_structure_solution 'SHELX97 (Sheldrick, 1997)'
_diffrn_ambient_temperature 173(2)
_diffrn_measured_fraction_theta_full 0.944
_diffrn_measured_fraction_theta_max 0.944
_diffrn_measurement_device_type 'Nonius KappaCCD'
_diffrn_measurement_method 'rotation in phi and omega, 1 deg.'
_diffrn_radiation_monochromator graphite
_diffrn_radiation_type MoK\a
_diffrn_radiation_wavelength 0.71073
_diffrn_reflns_av_R_equivalents 0.0459
_diffrn_reflns_av_sigmaI/netI 0.0868
_diffrn_reflns_limit_h_max 14
_diffrn_reflns_limit_h_min -14
_diffrn_reflns_limit_k_max 16
_diffrn_reflns_limit_k_min -15
_diffrn_reflns_limit_l_max 23
_diffrn_reflns_limit_l_min -21
_diffrn_reflns_number 24114
_diffrn_reflns_theta_full 25.00
_diffrn_reflns_theta_max 25.00
_diffrn_reflns_theta_min 3.06
_diffrn_source 'fine-focus sealed tube'
_diffrn_standards_decay_% 0
_exptl_absorpt_coefficient_mu 2.711
_exptl_absorpt_correction_type none
_exptl_crystal_colour colorless
_exptl_crystal_density_diffrn 1.424
_exptl_crystal_density_meas ?
_exptl_crystal_density_method 'not measured'
_exptl_crystal_description block
_exptl_crystal_F_000 1348
_exptl_crystal_recrystallization_method 'n-propanol (aq)'
_exptl_crystal_size_max 0.27
_exptl_crystal_size_mid 0.25
_exptl_crystal_size_min 0.20
_refine_diff_density_max 0.835
_refine_diff_density_min -0.698
_refine_diff_density_rms 0.092
_refine_ls_extinction_method none
_refine_ls_goodness_of_fit_ref 1.023
_refine_ls_hydrogen_treatment riding
_refine_ls_matrix_type full
_refine_ls_number_parameters 716
_refine_ls_number_reflns 10106
_refine_ls_number_restraints 0
_refine_ls_restrained_S_all 1.023
_refine_ls_R_factor_all 0.1057
_refine_ls_R_factor_gt 0.0486
_refine_ls_shift/su_max 0.000
_refine_ls_shift/su_mean 0.000
_refine_ls_structure_factor_coef Fsqd
_refine_ls_weighting_details 'calc w=1/[\s^2^(Fo^2^)+(0.0238P)^2^+5.0632P] where P=(Fo^2^+2Fc^2^)/3'
_refine_ls_weighting_scheme calc
_refine_ls_wR_factor_gt 0.0766
_refine_ls_wR_factor_ref 0.0898
_reflns_number_gt 6452
_reflns_number_total 10106
_reflns_threshold_expression >2sigma(I)
_cod_data_source_file b415401k.txt
_cod_data_source_block Complex2
_cod_depositor_comments
;
The following automatic conversions were performed:

'_exptl_crystal_density_meas' value 'none' was changed to '?' - the
value is perceived as not measured.

Automatic conversion script
Id: cif_fix_values 3008 2015-01-20 13:52:24Z robertas 
;
_cod_original_cell_volume 3034.15(9)
_cod_original_sg_symbol_H-M P-1
_cod_database_code 7052446

loop_
_symmetry_equiv_pos_as_xyz
'x, y, z'
'-x, -y, -z'

loop_
_atom_site_label
_atom_site_type_symbol
_atom_site_fract_x
_atom_site_fract_y
_atom_site_fract_z
_atom_site_U_iso_or_equiv
_atom_site_adp_type
_atom_site_occupancy
_atom_site_symmetry_multiplicity
_atom_site_calc_flag
_atom_site_refinement_flags
_atom_site_disorder_assembly
_atom_site_disorder_group
C1 C 0.6302(3) 0.5225(3) 0.3717(2) 0.0192(10) Uani 1 1 d . . .
C2 C 0.6017(3) 0.6000(3) 0.4078(2) 0.0195(11) Uani 1 1 d . . .
H2 H 0.6576 0.6027 0.4337 0.023 Uiso 1 1 calc R . .
C3 C 0.4966(3) 0.6743(3) 0.4088(2) 0.0205(11) Uani 1 1 d . . .
C4 C 0.4169(3) 0.6704(4) 0.3682(2) 0.0243(11) Uani 1 1 d . . .
O4 O 0.3101(3) 0.7390(3) 0.3638(2) 0.0352(10) Uani 1 1 d . . .
H4 H 0.317(5) 0.788(5) 0.365(3) 0.053 Uiso 1 1 d . . .
C5 C 0.4420(4) 0.5942(4) 0.3313(2) 0.0238(11) Uani 1 1 d . . .
H5 H 0.3866 0.5911 0.3053 0.029 Uiso 1 1 calc R . .
C6 C 0.5479(4) 0.5225(4) 0.3322(2) 0.0217(11) Uani 1 1 d . . .
O6 O 0.5763(3) 0.4483(3) 0.29368(18) 0.0288(8) Uani 1 1 d . . .
H6 H 0.530(4) 0.466(4) 0.265(3) 0.043 Uiso 1 1 d . . .
C7 C 0.4705(4) 0.7552(4) 0.4520(2) 0.0228(11) Uani 1 1 d . . .
H7 H 0.3863 0.7830 0.4576 0.027 Uiso 1 1 calc R . .
C8 C 0.5178(3) 0.8508(3) 0.4106(2) 0.0202(11) Uani 1 1 d . . .
C9 C 0.6241(3) 0.8569(4) 0.4180(2) 0.0207(11) Uani 1 1 d . . .
H9 H 0.6688 0.7986 0.4507 0.025 Uiso 1 1 calc R . .
C10 C 0.6697(3) 0.9414(3) 0.3812(2) 0.0194(10) Uani 1 1 d . . .
C11 C 0.6018(4) 1.0258(3) 0.3332(2) 0.0235(11) Uani 1 1 d . . .
O11 O 0.6492(3) 1.1081(3) 0.29399(19) 0.0328(9) Uani 1 1 d . . .
H11 H 0.607(4) 1.146(4) 0.273(3) 0.049 Uiso 1 1 d . . .
C12 C 0.4944(4) 1.0254(4) 0.3244(2) 0.0270(12) Uani 1 1 d . . .
H12 H 0.4492 1.0843 0.2923 0.032 Uiso 1 1 calc R . .
C13 C 0.4528(4) 0.9382(4) 0.3628(2) 0.0255(11) Uani 1 1 d . . .
O13 O 0.3475(3) 0.9324(3) 0.35462(19) 0.0354(9) Uani 1 1 d . . .
H13 H 0.312(4) 0.989(4) 0.326(3) 0.053 Uiso 1 1 d . . .
C14 C 0.7848(3) 0.9466(4) 0.3928(2) 0.0214(11) Uani 1 1 d . A .
H14 H 0.7814 1.0241 0.3809 0.026 Uiso 1 1 calc R . .
C15 C 0.8797(3) 0.9001(4) 0.3420(2) 0.0220(11) Uani 1 1 d . . .
C16 C 0.9261(3) 0.7905(4) 0.3544(2) 0.0228(11) Uani 1 1 d . . .
H16 H 0.8945 0.7442 0.3943 0.027 Uiso 1 1 calc R . .
C17 C 1.0167(3) 0.7449(3) 0.3111(2) 0.0201(11) Uani 1 1 d . . .
C18 C 1.0607(3) 0.8142(4) 0.2530(2) 0.0239(11) Uani 1 1 d . . .
O18 O 1.1502(3) 0.7696(3) 0.20953(18) 0.0319(9) Uani 1 1 d . . .
H18 H 1.155(5) 0.808(5) 0.177(3) 0.048 Uiso 1 1 d . . .
C19 C 1.0171(4) 0.9234(4) 0.2383(2) 0.0263(12) Uani 1 1 d . . .
H19 H 1.0503 0.9693 0.1991 0.032 Uiso 1 1 calc R . .
C20 C 0.9248(4) 0.9659(4) 0.2808(2) 0.0251(11) Uani 1 1 d . . .
O20 O 0.8820(3) 1.0758(3) 0.26059(19) 0.0362(9) Uani 1 1 d . . .
H20 H 0.817(4) 1.090(4) 0.273(3) 0.054 Uiso 1 1 d . . .
C21 C 1.0644(3) 0.6240(4) 0.3260(2) 0.0224(11) Uani 1 1 d . . .
H21 H 1.1382 0.6121 0.2959 0.027 Uiso 1 1 calc R . .
C22 C 0.9894(3) 0.5740(3) 0.3015(2) 0.0189(10) Uani 1 1 d . . .
C23 C 0.9056(3) 0.5317(3) 0.3462(2) 0.0185(10) Uani 1 1 d . . .
H23 H 0.8939 0.5350 0.3944 0.022 Uiso 1 1 calc R . .
C24 C 0.8370(3) 0.4843(3) 0.3250(2) 0.0197(11) Uani 1 1 d . . .
C25 C 0.8552(4) 0.4820(4) 0.2538(2) 0.0240(11) Uani 1 1 d . . .
O25 O 0.7929(3) 0.4393(3) 0.22530(18) 0.0374(10) Uani 1 1 d . . .
H25 H 0.738(4) 0.447(5) 0.245(3) 0.056 Uiso 1 1 d . . .
C26 C 0.9372(4) 0.5248(4) 0.2071(2) 0.0272(12) Uani 1 1 d . . .
H26 H 0.9483 0.5223 0.1588 0.033 Uiso 1 1 calc R . .
C27 C 1.0028(3) 0.5710(4) 0.2301(2) 0.0229(11) Uani 1 1 d . . .
O27 O 1.0785(3) 0.6145(3) 0.17930(17) 0.0339(9) Uani 1 1 d . . .
H27 H 1.108(4) 0.647(4) 0.193(3) 0.051 Uiso 1 1 d . . .
C28 C 0.7445(3) 0.4392(3) 0.3757(2) 0.0181(10) Uani 1 1 d . . .
H28 H 0.7359 0.3811 0.3581 0.022 Uiso 1 1 calc R . .
C29 C 0.5088(4) 0.7034(4) 0.5273(2) 0.0269(12) Uani 1 1 d . . .
H29A H 0.4816 0.6384 0.5491 0.032 Uiso 1 1 calc R . .
H29B H 0.5926 0.6812 0.5238 0.032 Uiso 1 1 calc R . .
C30 C 0.4661(5) 0.7768(4) 0.5759(3) 0.0462(15) Uani 1 1 d . . .
H30A H 0.4929 0.7391 0.6233 0.069 Uiso 1 1 calc R . .
H30B H 0.3831 0.7983 0.5803 0.069 Uiso 1 1 calc R . .
H30C H 0.4946 0.8404 0.5554 0.069 Uiso 1 1 calc R . .
C31 C 0.8128(4) 0.8971(4) 0.4714(3) 0.0375(13) Uani 1 1 d . . .
H31A H 0.8105 0.8216 0.4858 0.045 Uiso 0.543(9) 1 calc PR A 1
H31B H 0.8916 0.8975 0.4735 0.045 Uiso 0.543(9) 1 calc PR A 1
H31C H 0.7428 0.9106 0.5038 0.045 Uiso 0.457(9) 1 calc PR A 2
H31D H 0.8445 0.8189 0.4808 0.045 Uiso 0.457(9) 1 calc PR A 2
C32 C 0.7426(8) 0.9462(7) 0.5229(5) 0.040(3) Uani 0.543(9) 1 d P A 1
H32A H 0.7693 0.9081 0.5702 0.061 Uiso 0.543(9) 1 calc PR A 1
H32B H 0.6646 0.9439 0.5235 0.061 Uiso 0.543(9) 1 calc PR A 1
H32C H 0.7454 1.0207 0.5106 0.061 Uiso 0.543(9) 1 calc PR A 1
C32B C 0.8980(9) 0.9461(9) 0.4859(6) 0.044(4) Uani 0.457(9) 1 d P A 2
H32D H 0.8813 0.9534 0.5346 0.066 Uiso 0.457(9) 1 calc PR A 2
H32E H 0.8931 1.0166 0.4517 0.066 Uiso 0.457(9) 1 calc PR A 2
H32F H 0.9745 0.8997 0.4805 0.066 Uiso 0.457(9) 1 calc PR A 2
C33 C 1.0917(4) 0.5707(4) 0.4043(2) 0.0253(11) Uani 1 1 d . . .
H33A H 1.1367 0.6098 0.4171 0.030 Uiso 1 1 calc R . .
H33B H 1.0201 0.5762 0.4359 0.030 Uiso 1 1 calc R . .
C34 C 1.1575(4) 0.4532(4) 0.4177(3) 0.0368(13) Uani 1 1 d . . .
H34A H 1.1722 0.4233 0.4682 0.055 Uiso 1 1 calc R . .
H34B H 1.2296 0.4472 0.3877 0.055 Uiso 1 1 calc R . .
H34C H 1.1130 0.4136 0.4060 0.055 Uiso 1 1 calc R . .
C35 C 0.7747(3) 0.3875(3) 0.4531(2) 0.0230(11) Uani 1 1 d . . .
H35A H 0.7920 0.4408 0.4707 0.028 Uiso 1 1 calc R . .
H35B H 0.7081 0.3670 0.4833 0.028 Uiso 1 1 calc R . .
C36 C 0.8754(4) 0.2891(4) 0.4614(3) 0.0383(14) Uani 1 1 d . . .
H36A H 0.8905 0.2599 0.5118 0.058 Uiso 1 1 calc R . .
H36B H 0.9421 0.3090 0.4325 0.058 Uiso 1 1 calc R . .
H36C H 0.8582 0.2351 0.4453 0.058 Uiso 1 1 calc R . .
Br1 Br 0.42396(4) 0.52139(4) 0.16473(3) 0.03231(14) Uani 1 1 d . . .
Br2 Br 1.16691(4) 0.93366(4) 0.05426(3) 0.03150(14) Uani 1 1 d . . .
Br3 Br 0.84656(4) 0.67817(4) 0.00338(3) 0.03636(15) Uani 1 1 d . . .
Br4 Br 0.49550(4) 0.17560(4) 0.07329(3) 0.03733(15) Uani 1 1 d . . .
N1C N 0.8568(3) 0.2609(3) 0.05551(18) 0.0172(8) Uani 1 1 d . . .
N1CB N 0.7154(3) 0.8539(3) 0.1525(2) 0.0330(10) Uani 1 1 d . . .
N2C N 0.7160(3) 0.4411(3) 0.01742(18) 0.0150(8) Uani 1 1 d . . .
N2CB N 0.5267(3) 0.8195(3) 0.1543(2) 0.0338(10) Uani 1 1 d . . .
C1C C 0.9418(3) 0.1550(3) 0.0779(2) 0.0254(11) Uani 1 1 d . . .
H1C1 H 0.9367 0.1083 0.0504 0.038 Uiso 1 1 calc R . .
H1C2 H 0.9261 0.1219 0.1290 0.038 Uiso 1 1 calc R . .
H1C3 H 1.0181 0.1655 0.0688 0.038 Uiso 1 1 calc R . .
C1CB C 0.8286(4) 0.8731(5) 0.1513(4) 0.079(2) Uani 1 1 d . . .
H1C4 H 0.8537 0.8440 0.1995 0.118 Uiso 1 1 calc R . .
H1C5 H 0.8218 0.9500 0.1350 0.118 Uiso 1 1 calc R . .
H1C6 H 0.8839 0.8378 0.1186 0.118 Uiso 1 1 calc R . .
C2C C 0.6335(3) 0.5488(3) -0.0060(2) 0.0219(11) Uani 1 1 d . . .
H2C1 H 0.6720 0.6049 -0.0145 0.033 Uiso 1 1 calc R . .
H2C2 H 0.5708 0.5567 0.0315 0.033 Uiso 1 1 calc R . .
H2C3 H 0.6039 0.5548 -0.0502 0.033 Uiso 1 1 calc R . .
C2CB C 0.4135(5) 0.7996(5) 0.1560(4) 0.085(3) Uani 1 1 d . . .
H2C4 H 0.3547 0.8674 0.1491 0.127 Uiso 1 1 calc R . .
H2C5 H 0.3965 0.7508 0.2023 0.127 Uiso 1 1 calc R . .
H2C6 H 0.4158 0.7675 0.1177 0.127 Uiso 1 1 calc R . .
C3C C 0.7394(3) 0.2466(3) 0.0679(2) 0.0211(11) Uani 1 1 d . . .
H3C1 H 0.7160 0.2258 0.1199 0.025 Uiso 1 1 calc R . .
H3C2 H 0.7373 0.1895 0.0478 0.025 Uiso 1 1 calc R . .
C3CB C 0.6733(5) 0.8989(5) 0.0794(3) 0.0528(17) Uani 1 1 d . . .
H3C3 H 0.7218 0.8576 0.0469 0.063 Uiso 1 1 calc R . .
H3C4 H 0.6770 0.9741 0.0596 0.063 Uiso 1 1 calc R . .
C4C C 0.6590(3) 0.3528(3) 0.0313(2) 0.0179(10) Uani 1 1 d . . .
H4C1 H 0.6406 0.3492 -0.0143 0.022 Uiso 1 1 calc R . .
H4C2 H 0.5876 0.3671 0.0625 0.022 Uiso 1 1 calc R . .
C4CB C 0.5524(5) 0.8932(5) 0.0849(3) 0.0558(17) Uani 1 1 d . . .
H4C3 H 0.4999 0.9651 0.0809 0.067 Uiso 1 1 calc R . .
H4C4 H 0.5423 0.8676 0.0455 0.067 Uiso 1 1 calc R . .
C5C C 0.8800(3) 0.3122(3) -0.0228(2) 0.0186(10) Uani 1 1 d . . .
H5C1 H 0.8585 0.2744 -0.0514 0.022 Uiso 1 1 calc R . .
H5C2 H 0.9617 0.3079 -0.0346 0.022 Uiso 1 1 calc R . .
C5CB C 0.6294(4) 0.9062(5) 0.2027(3) 0.0458(15) Uani 1 1 d . . .
H5C3 H 0.6130 0.9848 0.1835 0.055 Uiso 1 1 calc R . .
H5C4 H 0.6591 0.8854 0.2498 0.055 Uiso 1 1 calc R . .
C6C C 0.8115(3) 0.4286(3) -0.0405(2) 0.0187(10) Uani 1 1 d . . .
H6C1 H 0.8603 0.4753 -0.0433 0.022 Uiso 1 1 calc R . .
H6C2 H 0.7810 0.4493 -0.0874 0.022 Uiso 1 1 calc R . .
C6CB C 0.5209(4) 0.8710(5) 0.2112(3) 0.0529(16) Uani 1 1 d . . .
H6C3 H 0.5129 0.8200 0.2588 0.063 Uiso 1 1 calc R . .
H6C4 H 0.4543 0.9337 0.2073 0.063 Uiso 1 1 calc R . .
C7C C 0.8638(3) 0.3320(3) 0.0980(2) 0.0211(11) Uani 1 1 d . . .
H7C1 H 0.9353 0.3539 0.0829 0.025 Uiso 1 1 calc R . .
H7C2 H 0.8628 0.2932 0.1494 0.025 Uiso 1 1 calc R . .
C7CB C 0.7236(4) 0.7364(4) 0.1765(3) 0.0467(15) Uani 1 1 d . . .
H7C3 H 0.7365 0.7077 0.2278 0.056 Uiso 1 1 calc R . .
H7C4 H 0.7884 0.6987 0.1490 0.056 Uiso 1 1 calc R . .
C8C C 0.7621(3) 0.4311(3) 0.0852(2) 0.0199(10) Uani 1 1 d . . .
H8C1 H 0.7032 0.4234 0.1259 0.024 Uiso 1 1 calc R . .
H8C2 H 0.7862 0.4958 0.0807 0.024 Uiso 1 1 calc R . .
C8CB C 0.6151(5) 0.7178(4) 0.1649(4) 0.067(2) Uani 1 1 d . . .
H8C3 H 0.6272 0.6909 0.1224 0.080 Uiso 1 1 calc R . .
H8C4 H 0.5916 0.6639 0.2070 0.080 Uiso 1 1 calc R . .
O1W O 0.5222(4) 1.2608(3) 0.2021(2) 0.0488(11) Uani 1 1 d . . .
H1WA H 1.231(5) 1.047(5) 0.098(3) 0.073 Uiso 1 1 d . . .
H1WB H 1.277(5) 1.130(5) 0.112(4) 0.073 Uiso 1 1 d . . .
O2W O 1.2674(4) 1.0711(4) 0.1287(3) 0.0711(14) Uani 1 1 d . . .
H2WA H 0.487(6) 1.317(6) 0.204(4) 0.107 Uiso 1 1 d . . .
H2WB H 0.506(6) 1.244(6) 0.169(4) 0.107 Uiso 1 1 d . . .
O1P O 0.2284(4) 1.0877(3) 0.2637(2) 0.0648(13) Uani 1 1 d . . .
H1P H 0.282(5) 1.092(5) 0.219(4) 0.097 Uiso 1 1 d . . .
C2P C 0.1261(5) 1.1652(6) 0.2780(4) 0.077(2) Uani 1 1 d . . .
H2P1 H 0.0872 1.1348 0.3247 0.093 Uiso 1 1 calc R . .
H2P2 H 0.0747 1.1831 0.2406 0.093 Uiso 1 1 calc R . .
C3P C 0.1523(7) 1.2643(6) 0.2794(5) 0.110(3) Uani 1 1 d . . .
H3P1 H 0.0814 1.3138 0.2933 0.132 Uiso 1 1 calc R . .
H3P2 H 0.2047 1.2452 0.3164 0.132 Uiso 1 1 calc R . .
C4P C 0.2023(7) 1.3190(6) 0.2120(6) 0.140(4) Uani 1 1 d . . .
H4P1 H 0.2195 1.3815 0.2172 0.210 Uiso 1 1 calc R . .
H4P2 H 0.1492 1.3421 0.1755 0.210 Uiso 1 1 calc R . .
H4P3 H 0.2723 1.2705 0.1975 0.210 Uiso 1 1 calc R . .

loop_
_atom_site_aniso_label
_atom_site_aniso_U_11
_atom_site_aniso_U_22
_atom_site_aniso_U_33
_atom_site_aniso_U_23
_atom_site_aniso_U_13
_atom_site_aniso_U_12
C1 0.027(3) 0.017(3) 0.012(2) 0.003(2) -0.0037(19) -0.0084(19)
C2 0.022(2) 0.023(3) 0.015(3) -0.002(2) -0.0045(19) -0.009(2)
C3 0.027(3) 0.017(3) 0.012(3) 0.002(2) 0.0005(19) -0.007(2)
C4 0.020(3) 0.026(3) 0.023(3) 0.000(2) -0.005(2) -0.007(2)
O4 0.0255(19) 0.038(3) 0.046(2) -0.018(2) -0.0111(16) -0.0012(17)
C5 0.024(3) 0.030(3) 0.021(3) -0.006(2) -0.007(2) -0.010(2)
C6 0.036(3) 0.022(3) 0.012(3) -0.006(2) -0.005(2) -0.012(2)
O6 0.030(2) 0.030(2) 0.032(2) -0.0113(18) -0.0161(15) -0.0066(15)
C7 0.020(2) 0.025(3) 0.020(3) -0.004(2) 0.003(2) -0.006(2)
C8 0.024(3) 0.022(3) 0.014(3) -0.008(2) -0.0008(19) -0.003(2)
C9 0.027(3) 0.022(3) 0.012(2) -0.009(2) -0.0050(19) 0.002(2)
C10 0.029(3) 0.014(3) 0.014(3) -0.009(2) 0.005(2) -0.003(2)
C11 0.037(3) 0.014(3) 0.017(3) -0.005(2) 0.005(2) -0.007(2)
O11 0.036(2) 0.019(2) 0.034(2) 0.0032(17) -0.0041(16) -0.0038(15)
C12 0.029(3) 0.022(3) 0.022(3) 0.001(2) -0.009(2) 0.000(2)
C13 0.024(3) 0.023(3) 0.028(3) -0.010(2) -0.004(2) -0.001(2)
O13 0.028(2) 0.028(2) 0.043(2) 0.0018(18) -0.0173(16) -0.0027(15)
C14 0.030(3) 0.019(3) 0.015(3) -0.001(2) -0.003(2) -0.008(2)
C15 0.024(2) 0.022(3) 0.019(3) -0.003(2) -0.002(2) -0.008(2)
C16 0.029(3) 0.024(3) 0.016(3) 0.000(2) -0.002(2) -0.012(2)
C17 0.020(2) 0.024(3) 0.017(3) -0.004(2) -0.005(2) -0.005(2)
C18 0.020(3) 0.031(3) 0.019(3) -0.007(2) -0.001(2) -0.005(2)
O18 0.0284(18) 0.028(2) 0.028(2) 0.0006(17) 0.0060(17) -0.0043(16)
C19 0.026(3) 0.028(3) 0.022(3) -0.001(2) 0.004(2) -0.012(2)
C20 0.029(3) 0.017(3) 0.025(3) 0.003(2) -0.006(2) -0.007(2)
O20 0.038(2) 0.025(2) 0.037(2) -0.0020(17) 0.0075(18) -0.0081(17)
C21 0.019(2) 0.029(3) 0.018(3) -0.004(2) -0.0008(19) -0.006(2)
C22 0.021(2) 0.016(3) 0.015(3) -0.001(2) -0.0047(19) 0.0017(19)
C23 0.021(2) 0.022(3) 0.011(2) -0.007(2) -0.0027(19) -0.0015(19)
C24 0.023(2) 0.015(3) 0.018(3) -0.004(2) -0.0060(19) 0.0028(19)
C25 0.028(3) 0.025(3) 0.020(3) -0.010(2) -0.011(2) -0.001(2)
O25 0.038(2) 0.061(3) 0.026(2) -0.0260(19) -0.0020(17) -0.017(2)
C26 0.033(3) 0.032(3) 0.012(3) -0.008(2) -0.002(2) 0.000(2)
C27 0.022(3) 0.026(3) 0.016(3) -0.006(2) 0.000(2) -0.001(2)
O27 0.036(2) 0.054(3) 0.0143(19) -0.0088(17) 0.0067(15) -0.0207(17)
C28 0.027(2) 0.016(3) 0.015(3) -0.006(2) -0.0069(19) -0.0055(19)
C29 0.034(3) 0.024(3) 0.021(3) -0.003(2) 0.002(2) -0.009(2)
C30 0.072(4) 0.040(4) 0.025(3) -0.009(3) -0.002(3) -0.015(3)
C31 0.045(3) 0.052(4) 0.022(3) -0.011(3) -0.003(2) -0.022(3)
C32 0.058(7) 0.032(6) 0.022(6) -0.013(5) -0.004(5) 0.008(5)
C32B 0.056(8) 0.041(8) 0.042(8) 0.000(6) -0.029(6) -0.023(6)
C33 0.027(3) 0.029(3) 0.022(3) -0.006(2) -0.009(2) -0.009(2)
C34 0.037(3) 0.036(3) 0.032(3) 0.000(3) -0.016(2) -0.005(2)
C35 0.027(3) 0.024(3) 0.021(3) -0.005(2) -0.004(2) -0.010(2)
C36 0.056(3) 0.023(3) 0.031(3) 0.000(3) -0.019(3) -0.002(2)
Br1 0.0427(3) 0.0299(3) 0.0271(3) -0.0088(2) -0.0151(2) -0.0058(2)
Br2 0.0410(3) 0.0255(3) 0.0256(3) -0.0078(2) -0.0040(2) -0.0039(2)
Br3 0.0274(3) 0.0403(3) 0.0462(4) -0.0115(3) -0.0034(2) -0.0161(2)
Br4 0.0347(3) 0.0271(3) 0.0544(4) -0.0162(3) -0.0046(2) -0.0087(2)
N1C 0.0163(19) 0.017(2) 0.015(2) -0.0021(17) -0.0011(15) -0.0027(15)
N1CB 0.029(2) 0.029(3) 0.036(3) -0.007(2) 0.0022(19) -0.0038(18)
N2C 0.0158(18) 0.016(2) 0.014(2) -0.0056(17) -0.0025(15) -0.0034(15)
N2CB 0.043(3) 0.020(2) 0.039(3) 0.000(2) -0.014(2) -0.0114(19)
C1C 0.027(3) 0.017(3) 0.026(3) -0.003(2) -0.010(2) 0.004(2)
C1CB 0.031(3) 0.061(5) 0.129(7) -0.008(4) -0.005(4) -0.011(3)
C2C 0.022(2) 0.016(3) 0.027(3) -0.010(2) -0.006(2) 0.0028(19)
C2CB 0.067(5) 0.053(5) 0.147(7) -0.008(5) -0.053(5) -0.032(3)
C3C 0.016(2) 0.022(3) 0.023(3) -0.003(2) -0.0020(19) -0.0048(19)
C3CB 0.072(4) 0.036(4) 0.031(4) -0.002(3) 0.014(3) -0.004(3)
C4C 0.016(2) 0.023(3) 0.017(3) -0.007(2) -0.0033(18) -0.0061(18)
C4CB 0.066(4) 0.056(4) 0.039(4) 0.004(3) -0.027(3) -0.012(3)
C5C 0.018(2) 0.024(3) 0.013(3) -0.008(2) 0.0003(18) -0.0043(19)
C5CB 0.043(3) 0.052(4) 0.045(4) -0.027(3) -0.011(3) 0.001(3)
C6C 0.017(2) 0.023(3) 0.014(3) -0.004(2) 0.0032(19) -0.0056(19)
C6CB 0.034(3) 0.086(5) 0.044(4) -0.030(4) 0.006(3) -0.016(3)
C7C 0.021(2) 0.027(3) 0.018(3) -0.009(2) -0.0081(19) -0.004(2)
C7CB 0.044(3) 0.036(4) 0.045(4) -0.005(3) -0.001(3) 0.004(3)
C8C 0.023(2) 0.027(3) 0.014(3) -0.011(2) -0.0044(19) -0.004(2)
C8CB 0.061(4) 0.023(4) 0.108(6) -0.004(4) -0.028(4) -0.001(3)
O1W 0.070(3) 0.028(2) 0.041(3) -0.007(2) -0.019(2) 0.0049(19)
O2W 0.097(4) 0.055(3) 0.074(4) -0.015(3) -0.007(3) -0.041(3)
O1P 0.071(3) 0.039(3) 0.073(3) -0.006(2) -0.037(2) 0.009(2)
C2P 0.051(4) 0.070(5) 0.096(6) -0.004(5) -0.021(4) -0.006(4)
C3P 0.110(7) 0.053(6) 0.122(8) -0.012(5) 0.024(6) 0.010(5)
C4P 0.092(6) 0.063(6) 0.212(12) -0.009(7) 0.035(7) -0.004(5)

loop_
_atom_type_symbol
_atom_type_description
_atom_type_scat_dispersion_real
_atom_type_scat_dispersion_imag
_atom_type_scat_source
C C 0.0033 0.0016 'International Tables Vol C Tables 4.2.6.8 and 6.1.1.4'
H H 0.0000 0.0000 'International Tables Vol C Tables 4.2.6.8 and 6.1.1.4'
N N 0.0061 0.0033 'International Tables Vol C Tables 4.2.6.8 and 6.1.1.4'
O O 0.0106 0.0060 'International Tables Vol C Tables 4.2.6.8 and 6.1.1.4'
Br Br -0.2901 2.4595 'International Tables Vol C Tables 4.2.6.8 and 6.1.1.4'

loop_
_geom_angle_atom_site_label_1
_geom_angle_atom_site_label_2
_geom_angle_atom_site_label_3
_geom_angle
_geom_angle_site_symmetry_1
_geom_angle_site_symmetry_3
_geom_angle_publ_flag
C2 C1 C6 116.6(4) . . ?
C2 C1 C28 122.2(4) . . ?
C6 C1 C28 121.2(4) . . ?
C1 C2 C3 124.4(4) . . ?
C1 C2 H2 117.8 . . ?
C3 C2 H2 117.8 . . ?
C2 C3 C4 116.5(4) . . ?
C2 C3 C7 121.2(4) . . ?
C4 C3 C7 122.3(4) . . ?
O4 C4 C5 116.2(4) . . ?
O4 C4 C3 122.9(4) . . ?
C5 C4 C3 120.9(4) . . ?
C4 O4 H4 105(5) . . ?
C4 C5 C6 120.0(4) . . ?
C4 C5 H5 120.0 . . ?
C6 C5 H5 120.0 . . ?
O6 C6 C5 121.1(4) . . ?
O6 C6 C1 117.4(4) . . ?
C5 C6 C1 121.6(4) . . ?
C6 O6 H6 108(4) . . ?
C3 C7 C29 112.1(4) . . ?
C3 C7 C8 110.7(3) . . ?
C29 C7 C8 113.1(4) . . ?
C3 C7 H7 106.8 . . ?
C29 C7 H7 106.8 . . ?
C8 C7 H7 106.8 . . ?
C9 C8 C13 116.6(4) . . ?
C9 C8 C7 123.3(4) . . ?
C13 C8 C7 120.1(4) . . ?
C10 C9 C8 124.8(4) . . ?
C10 C9 H9 117.6 . . ?
C8 C9 H9 117.6 . . ?
C9 C10 C11 116.2(4) . . ?
C9 C10 C14 123.1(4) . . ?
C11 C10 C14 120.7(4) . . ?
O11 C11 C12 122.0(4) . . ?
O11 C11 C10 116.2(4) . . ?
C12 C11 C10 121.7(4) . . ?
C11 O11 H11 106(5) . . ?
C11 C12 C13 119.6(4) . . ?
C11 C12 H12 120.2 . . ?
C13 C12 H12 120.2 . . ?
O13 C13 C12 121.9(4) . . ?
O13 C13 C8 117.0(4) . . ?
C12 C13 C8 121.0(4) . . ?
C13 O13 H13 112(4) . . ?
C10 C14 C15 112.6(4) . . ?
C10 C14 C31 113.2(4) . . ?
C15 C14 C31 111.4(4) . . ?
C10 C14 H14 106.4 . . ?
C15 C14 H14 106.4 . . ?
C31 C14 H14 106.4 . . ?
C16 C15 C20 116.9(4) . . ?
C16 C15 C14 121.6(4) . . ?
C20 C15 C14 121.5(4) . . ?
C15 C16 C17 123.3(4) . . ?
C15 C16 H16 118.3 . . ?
C17 C16 H16 118.3 . . ?
C18 C17 C16 117.1(4) . . ?
C18 C17 C21 121.1(4) . . ?
C16 C17 C21 121.8(4) . . ?
C19 C18 C17 121.7(4) . . ?
C19 C18 O18 120.8(4) . . ?
C17 C18 O18 117.5(4) . . ?
C18 O18 H18 108(5) . . ?
C18 C19 C20 119.8(4) . . ?
C18 C19 H19 120.1 . . ?
C20 C19 H19 120.1 . . ?
O20 C20 C19 116.6(4) . . ?
O20 C20 C15 122.4(4) . . ?
C19 C20 C15 121.0(4) . . ?
C20 O20 H20 108(4) . . ?
C22 C21 C17 111.7(3) . . ?
C22 C21 C33 113.7(4) . . ?
C17 C21 C33 111.8(4) . . ?
C22 C21 H21 106.3 . . ?
C17 C21 H21 106.3 . . ?
C33 C21 H21 106.3 . . ?
C23 C22 C27 116.9(4) . . ?
C23 C22 C21 123.3(4) . . ?
C27 C22 C21 119.8(4) . . ?
C22 C23 C24 124.1(4) . . ?
C22 C23 H23 117.9 . . ?
C24 C23 H23 117.9 . . ?
C25 C24 C23 116.6(4) . . ?
C25 C24 C28 120.6(4) . . ?
C23 C24 C28 122.8(4) . . ?
O25 C25 C26 116.1(4) . . ?
O25 C25 C24 122.9(4) . . ?
C26 C25 C24 121.1(4) . . ?
C25 O25 H25 106(5) . . ?
C27 C26 C25 120.5(4) . . ?
C27 C26 H26 119.8 . . ?
C25 C26 H26 119.8 . . ?
O27 C27 C26 116.0(4) . . ?
O27 C27 C22 123.1(4) . . ?
C26 C27 C22 120.8(4) . . ?
C27 O27 H27 113(4) . . ?
C1 C28 C24 111.6(3) . . ?
C1 C28 C35 111.5(4) . . ?
C24 C28 C35 113.8(3) . . ?
C1 C28 H28 106.5 . . ?
C24 C28 H28 106.5 . . ?
C35 C28 H28 106.5 . . ?
C30 C29 C7 113.4(4) . . ?
C30 C29 H29A 108.9 . . ?
C7 C29 H29A 108.9 . . ?
C30 C29 H29B 108.9 . . ?
C7 C29 H29B 108.9 . . ?
H29A C29 H29B 107.7 . . ?
C29 C30 H30A 109.5 . . ?
C29 C30 H30B 109.5 . . ?
H30A C30 H30B 109.5 . . ?
C29 C30 H30C 109.5 . . ?
H30A C30 H30C 109.5 . . ?
H30B C30 H30C 109.5 . . ?
C32 C31 C32B 82.7(7) . . ?
C32 C31 C14 117.3(5) . . ?
C32B C31 C14 109.8(6) . . ?
C32 C31 H31A 108.0 . . ?
C32B C31 H31A 129.5 . . ?
C14 C31 H31A 108.0 . . ?
C32 C31 H31B 108.0 . . ?
C32B C31 H31B 28.6 . . ?
C14 C31 H31B 108.0 . . ?
H31A C31 H31B 107.2 . . ?
C32 C31 H31C 27.3 . . ?
C32B C31 H31C 109.7 . . ?
C14 C31 H31C 109.7 . . ?
H31A C31 H31C 87.2 . . ?
H31B C31 H31C 132.7 . . ?
C32 C31 H31D 123.3 . . ?
C32B C31 H31D 109.7 . . ?
C14 C31 H31D 109.7 . . ?
H31A C31 H31D 23.9 . . ?
H31B C31 H31D 84.4 . . ?
H31C C31 H31D 108.2 . . ?
C31 C32 H32A 109.5 . . ?
C31 C32 H32B 109.5 . . ?
H32A C32 H32B 109.5 . . ?
C31 C32 H32C 109.5 . . ?
H32A C32 H32C 109.5 . . ?
H32B C32 H32C 109.5 . . ?
C31 C32B H32D 109.5 . . ?
C31 C32B H32E 109.5 . . ?
H32D C32B H32E 109.5 . . ?
C31 C32B H32F 109.5 . . ?
H32D C32B H32F 109.5 . . ?
H32E C32B H32F 109.5 . . ?
C34 C33 C21 113.0(4) . . ?
C34 C33 H33A 109.0 . . ?
C21 C33 H33A 109.0 . . ?
C34 C33 H33B 109.0 . . ?
C21 C33 H33B 109.0 . . ?
H33A C33 H33B 107.8 . . ?
C33 C34 H34A 109.5 . . ?
C33 C34 H34B 109.5 . . ?
H34A C34 H34B 109.5 . . ?
C33 C34 H34C 109.5 . . ?
H34A C34 H34C 109.5 . . ?
H34B C34 H34C 109.5 . . ?
C36 C35 C28 113.3(4) . . ?
C36 C35 H35A 108.9 . . ?
C28 C35 H35A 108.9 . . ?
C36 C35 H35B 108.9 . . ?
C28 C35 H35B 108.9 . . ?
H35A C35 H35B 107.7 . . ?
C35 C36 H36A 109.5 . . ?
C35 C36 H36B 109.5 . . ?
H36A C36 H36B 109.5 . . ?
C35 C36 H36C 109.5 . . ?
H36A C36 H36C 109.5 . . ?
H36B C36 H36C 109.5 . . ?
C7C N1C C3C 109.2(3) . . ?
C7C N1C C5C 109.7(3) . . ?
C3C N1C C5C 108.1(3) . . ?
C7C N1C C1C 109.5(3) . . ?
C3C N1C C1C 110.4(3) . . ?
C5C N1C C1C 109.9(3) . . ?
C5CB N1CB C7CB 108.4(4) . . ?
C5CB N1CB C1CB 110.6(4) . . ?
C7CB N1CB C1CB 110.6(4) . . ?
C5CB N1CB C3CB 107.9(4) . . ?
C7CB N1CB C3CB 108.2(4) . . ?
C1CB N1CB C3CB 110.9(4) . . ?
C8C N2C C6C 109.7(3) . . ?
C8C N2C C2C 109.9(3) . . ?
C6C N2C C2C 109.4(3) . . ?
C8C N2C C4C 108.4(3) . . ?
C6C N2C C4C 108.7(3) . . ?
C2C N2C C4C 110.7(3) . . ?
C8CB N2CB C4CB 109.7(5) . . ?
C8CB N2CB C6CB 111.0(4) . . ?
C4CB N2CB C6CB 108.0(4) . . ?
C8CB N2CB C2CB 109.6(4) . . ?
C4CB N2CB C2CB 109.6(4) . . ?
C6CB N2CB C2CB 108.8(5) . . ?
N1C C1C H1C1 109.5 . . ?
N1C C1C H1C2 109.5 . . ?
H1C1 C1C H1C2 109.5 . . ?
N1C C1C H1C3 109.5 . . ?
H1C1 C1C H1C3 109.5 . . ?
H1C2 C1C H1C3 109.5 . . ?
N1CB C1CB H1C4 109.5 . . ?
N1CB C1CB H1C5 109.5 . . ?
H1C4 C1CB H1C5 109.5 . . ?
N1CB C1CB H1C6 109.5 . . ?
H1C4 C1CB H1C6 109.5 . . ?
H1C5 C1CB H1C6 109.5 . . ?
N2C C2C H2C1 109.5 . . ?
N2C C2C H2C2 109.5 . . ?
H2C1 C2C H2C2 109.5 . . ?
N2C C2C H2C3 109.5 . . ?
H2C1 C2C H2C3 109.5 . . ?
H2C2 C2C H2C3 109.5 . . ?
N2CB C2CB H2C4 109.5 . . ?
N2CB C2CB H2C5 109.5 . . ?
H2C4 C2CB H2C5 109.5 . . ?
N2CB C2CB H2C6 109.5 . . ?
H2C4 C2CB H2C6 109.5 . . ?
H2C5 C2CB H2C6 109.5 . . ?
N1C C3C C4C 108.2(3) . . ?
N1C C3C H3C1 110.0 . . ?
C4C C3C H3C1 110.0 . . ?
N1C C3C H3C2 110.0 . . ?
C4C C3C H3C2 110.0 . . ?
H3C1 C3C H3C2 108.4 . . ?
N1CB C3CB C4CB 109.3(4) . . ?
N1CB C3CB H3C3 109.8 . . ?
C4CB C3CB H3C3 109.8 . . ?
N1CB C3CB H3C4 109.8 . . ?
C4CB C3CB H3C4 109.8 . . ?
H3C3 C3CB H3C4 108.3 . . ?
N2C C4C C3C 108.7(3) . . ?
N2C C4C H4C1 109.9 . . ?
C3C C4C H4C1 109.9 . . ?
N2C C4C H4C2 109.9 . . ?
C3C C4C H4C2 109.9 . . ?
H4C1 C4C H4C2 108.3 . . ?
N2CB C4CB C3CB 109.1(4) . . ?
N2CB C4CB H4C3 109.9 . . ?
C3CB C4CB H4C3 109.9 . . ?
N2CB C4CB H4C4 109.9 . . ?
C3CB C4CB H4C4 109.9 . . ?
H4C3 C4CB H4C4 108.3 . . ?
N1C C5C C6C 108.9(3) . . ?
N1C C5C H5C1 109.9 . . ?
C6C C5C H5C1 109.9 . . ?
N1C C5C H5C2 109.9 . . ?
C6C C5C H5C2 109.9 . . ?
H5C1 C5C H5C2 108.3 . . ?
N1CB C5CB C6CB 109.0(4) . . ?
N1CB C5CB H5C3 109.9 . . ?
C6CB C5CB H5C3 109.9 . . ?
N1CB C5CB H5C4 109.9 . . ?
C6CB C5CB H5C4 109.9 . . ?
H5C3 C5CB H5C4 108.3 . . ?
N2C C6C C5C 108.3(3) . . ?
N2C C6C H6C1 110.0 . . ?
C5C C6C H6C1 110.0 . . ?
N2C C6C H6C2 110.0 . . ?
C5C C6C H6C2 110.0 . . ?
H6C1 C6C H6C2 108.4 . . ?
N2CB C6CB C5CB 108.9(4) . . ?
N2CB C6CB H6C3 109.9 . . ?
C5CB C6CB H6C3 109.9 . . ?
N2CB C6CB H6C4 109.9 . . ?
C5CB C6CB H6C4 109.9 . . ?
H6C3 C6CB H6C4 108.3 . . ?
N1C C7C C8C 108.8(3) . . ?
N1C C7C H7C1 109.9 . . ?
C8C C7C H7C1 109.9 . . ?
N1C C7C H7C2 109.9 . . ?
C8C C7C H7C2 109.9 . . ?
H7C1 C7C H7C2 108.3 . . ?
N1CB C7CB C8CB 109.7(4) . . ?
N1CB C7CB H7C3 109.7 . . ?
C8CB C7CB H7C3 109.7 . . ?
N1CB C7CB H7C4 109.7 . . ?
C8CB C7CB H7C4 109.7 . . ?
H7C3 C7CB H7C4 108.2 . . ?
N2C C8C C7C 108.0(3) . . ?
N2C C8C H8C1 110.1 . . ?
C7C C8C H8C1 110.1 . . ?
N2C C8C H8C2 110.1 . . ?
C7C C8C H8C2 110.1 . . ?
H8C1 C8C H8C2 108.4 . . ?
N2CB C8CB C7CB 108.6(5) . . ?
N2CB C8CB H8C3 110.0 . . ?
C7CB C8CB H8C3 110.0 . . ?
N2CB C8CB H8C4 110.0 . . ?
C7CB C8CB H8C4 110.0 . . ?
H8C3 C8CB H8C4 108.4 . . ?
H2WA O1W H2WB 111(7) . . ?
H1WA O2W H1WB 115(6) . . ?
C2P O1P H1P 129(4) . . ?
O1P C2P C3P 110.5(6) . . ?
O1P C2P H2P1 109.6 . . ?
C3P C2P H2P1 109.6 . . ?
O1P C2P H2P2 109.6 . . ?
C3P C2P H2P2 109.6 . . ?
H2P1 C2P H2P2 108.1 . . ?
C4P C3P C2P 113.9(8) . . ?
C4P C3P H3P1 108.8 . . ?
C2P C3P H3P1 108.8 . . ?
C4P C3P H3P2 108.8 . . ?
C2P C3P H3P2 108.8 . . ?
H3P1 C3P H3P2 107.7 . . ?
C3P C4P H4P1 109.5 . . ?
C3P C4P H4P2 109.5 . . ?
H4P1 C4P H4P2 109.5 . . ?
C3P C4P H4P3 109.5 . . ?
H4P1 C4P H4P3 109.5 . . ?
H4P2 C4P H4P3 109.5 . . ?

loop_
_geom_bond_atom_site_label_1
_geom_bond_atom_site_label_2
_geom_bond_distance
_geom_bond_site_symmetry_2
_geom_bond_publ_flag
C1 C2 1.383(6) . ?
C1 C6 1.395(6) . ?
C1 C28 1.528(6) . ?
C2 C3 1.395(6) . ?
C2 H2 0.9500 . ?
C3 C4 1.406(6) . ?
C3 C7 1.529(6) . ?
C4 O4 1.376(5) . ?
C4 C5 1.382(6) . ?
O4 H4 0.71(5) . ?
C5 C6 1.383(6) . ?
C5 H5 0.9500 . ?
C6 O6 1.381(5) . ?
O6 H6 0.80(5) . ?
C7 C29 1.529(6) . ?
C7 C8 1.533(6) . ?
C7 H7 1.0000 . ?
C8 C9 1.386(6) . ?
C8 C13 1.399(6) . ?
C9 C10 1.381(6) . ?
C9 H9 0.9500 . ?
C10 C11 1.400(6) . ?
C10 C14 1.517(6) . ?
C11 O11 1.380(5) . ?
C11 C12 1.381(6) . ?
O11 H11 0.71(5) . ?
C12 C13 1.389(6) . ?
C12 H12 0.9500 . ?
C13 O13 1.378(5) . ?
O13 H13 0.85(5) . ?
C14 C15 1.527(6) . ?
C14 C31 1.547(6) . ?
C14 H14 1.0000 . ?
C15 C16 1.391(6) . ?
C15 C20 1.402(6) . ?
C16 C17 1.399(6) . ?
C16 H16 0.9500 . ?
C17 C18 1.387(6) . ?
C17 C21 1.527(6) . ?
C18 C19 1.378(6) . ?
C18 O18 1.389(5) . ?
O18 H18 0.70(5) . ?
C19 C20 1.386(6) . ?
C19 H19 0.9500 . ?
C20 O20 1.385(5) . ?
O20 H20 0.79(5) . ?
C21 C22 1.527(6) . ?
C21 C33 1.541(6) . ?
C21 H21 1.0000 . ?
C22 C23 1.385(6) . ?
C22 C27 1.404(6) . ?
C23 C24 1.399(6) . ?
C23 H23 0.9500 . ?
C24 C25 1.396(6) . ?
C24 C28 1.529(6) . ?
C25 O25 1.377(5) . ?
C25 C26 1.386(6) . ?
O25 H25 0.72(5) . ?
C26 C27 1.379(6) . ?
C26 H26 0.9500 . ?
C27 O27 1.370(5) . ?
O27 H27 0.79(5) . ?
C28 C35 1.534(6) . ?
C28 H28 1.0000 . ?
C29 C30 1.521(7) . ?
C29 H29A 0.9900 . ?
C29 H29B 0.9900 . ?
C30 H30A 0.9800 . ?
C30 H30B 0.9800 . ?
C30 H30C 0.9800 . ?
C31 C32 1.416(9) . ?
C31 C32B 1.521(11) . ?
C31 H31A 0.9900 . ?
C31 H31B 0.9900 . ?
C31 H31C 0.9900 . ?
C31 H31D 0.9900 . ?
C32 H32A 0.9800 . ?
C32 H32B 0.9800 . ?
C32 H32C 0.9800 . ?
C32B H32D 0.9800 . ?
C32B H32E 0.9800 . ?
C32B H32F 0.9800 . ?
C33 C34 1.529(6) . ?
C33 H33A 0.9900 . ?
C33 H33B 0.9900 . ?
C34 H34A 0.9800 . ?
C34 H34B 0.9800 . ?
C34 H34C 0.9800 . ?
C35 C36 1.524(6) . ?
C35 H35A 0.9900 . ?
C35 H35B 0.9900 . ?
C36 H36A 0.9800 . ?
C36 H36B 0.9800 . ?
C36 H36C 0.9800 . ?
N1C C7C 1.498(5) . ?
N1C C3C 1.500(5) . ?
N1C C5C 1.501(5) . ?
N1C C1C 1.501(5) . ?
N1CB C5CB 1.497(6) . ?
N1CB C7CB 1.501(6) . ?
N1CB C1CB 1.504(6) . ?
N1CB C3CB 1.505(7) . ?
N2C C8C 1.504(5) . ?
N2C C6C 1.506(5) . ?
N2C C2C 1.506(5) . ?
N2C C4C 1.509(5) . ?
N2CB C8CB 1.470(6) . ?
N2CB C4CB 1.474(6) . ?
N2CB C6CB 1.484(7) . ?
N2CB C2CB 1.507(6) . ?
C1C H1C1 0.9800 . ?
C1C H1C2 0.9800 . ?
C1C H1C3 0.9800 . ?
C1CB H1C4 0.9800 . ?
C1CB H1C5 0.9800 . ?
C1CB H1C6 0.9800 . ?
C2C H2C1 0.9800 . ?
C2C H2C2 0.9800 . ?
C2C H2C3 0.9800 . ?
C2CB H2C4 0.9800 . ?
C2CB H2C5 0.9800 . ?
C2CB H2C6 0.9800 . ?
C3C C4C 1.536(5) . ?
C3C H3C1 0.9900 . ?
C3C H3C2 0.9900 . ?
C3CB C4CB 1.514(7) . ?
C3CB H3C3 0.9900 . ?
C3CB H3C4 0.9900 . ?
C4C H4C1 0.9900 . ?
C4C H4C2 0.9900 . ?
C4CB H4C3 0.9900 . ?
C4CB H4C4 0.9900 . ?
C5C C6C 1.523(6) . ?
C5C H5C1 0.9900 . ?
C5C H5C2 0.9900 . ?
C5CB C6CB 1.531(7) . ?
C5CB H5C3 0.9900 . ?
C5CB H5C4 0.9900 . ?
C6C H6C1 0.9900 . ?
C6C H6C2 0.9900 . ?
C6CB H6C3 0.9900 . ?
C6CB H6C4 0.9900 . ?
C7C C8C 1.538(6) . ?
C7C H7C1 0.9900 . ?
C7C H7C2 0.9900 . ?
C7CB C8CB 1.516(7) . ?
C7CB H7C3 0.9900 . ?
C7CB H7C4 0.9900 . ?
C8C H8C1 0.9900 . ?
C8C H8C2 0.9900 . ?
C8CB H8C3 0.9900 . ?
C8CB H8C4 0.9900 . ?
O1W H2WA 0.77(7) . ?
O1W H2WB 0.83(7) . ?
O2W H1WA 1.00(6) . ?
O2W H1WB 0.80(6) . ?
O1P C2P 1.438(7) . ?
O1P H1P 1.01(7) . ?
C2P C3P 1.495(10) . ?
C2P H2P1 0.9900 . ?
C2P H2P2 0.9900 . ?
C3P C4P 1.443(10) . ?
C3P H3P1 0.9900 . ?
C3P H3P2 0.9900 . ?
C4P H4P1 0.9800 . ?
C4P H4P2 0.9800 . ?
C4P H4P3 0.9800 . ?

loop_
_geom_hbond_atom_site_label_D
_geom_hbond_atom_site_label_H
_geom_hbond_atom_site_label_A
_geom_hbond_distance_DH
_geom_hbond_distance_HA
_geom_hbond_distance_DA
_geom_hbond_angle_DHA
_geom_hbond_site_symmetry_A
O4 H4 O13 0.71(5) 2.06(6) 2.766(5) 171(7) .
O6 H6 Br1 0.80(5) 2.39(5) 3.178(3) 169(5) .
O11 H11 O1W 0.71(5) 1.92(5) 2.612(5) 167(7) .
O13 H13 O1P 0.85(5) 1.73(5) 2.570(5) 169(5) .
O18 H18 Br2 0.70(5) 2.51(5) 3.200(3) 173(7) .
O20 H20 O11 0.79(5) 2.01(5) 2.784(5) 169(6) .
O25 H25 O6 0.72(5) 2.07(5) 2.777(4) 170(7) .
O27 H27 O18 0.79(5) 2.03(5) 2.790(5) 162(6) .
O2W H1WA Br2 1.00(6) 2.37(6) 3.329(5) 160(5) .
O2W H1WB Br4 0.80(6) 2.89(6) 3.415(5) 125(5) 1_665
O2W H1WB Br3 0.80(6) 3.08(6) 3.655(5) 131(6) 2_775
O1W H2WA Br1 0.77(7) 2.56(7) 3.281(4) 157(8) 1_565
O1W H2WB Br4 0.83(7) 2.40(8) 3.220(4) 169(7) 1_565
O1P H1P O2W 1.01(7) 1.94(7) 2.695(7) 130(5) 1_455

loop_
_geom_torsion_atom_site_label_1
_geom_torsion_atom_site_label_2
_geom_torsion_atom_site_label_3
_geom_torsion_atom_site_label_4
_geom_torsion
_geom_torsion_site_symmetry_1
_geom_torsion_site_symmetry_2
_geom_torsion_site_symmetry_3
_geom_torsion_site_symmetry_4
_geom_torsion_publ_flag
C6 C1 C2 C3 2.0(6) . . . . ?
C28 C1 C2 C3 -176.7(4) . . . . ?
C1 C2 C3 C4 -1.9(6) . . . . ?
C1 C2 C3 C7 178.0(4) . . . . ?
C2 C3 C4 O4 -179.7(4) . . . . ?
C7 C3 C4 O4 0.4(6) . . . . ?
C2 C3 C4 C5 1.8(6) . . . . ?
C7 C3 C4 C5 -178.1(4) . . . . ?
O4 C4 C5 C6 179.4(4) . . . . ?
C3 C4 C5 C6 -1.9(7) . . . . ?
C4 C5 C6 O6 -177.6(4) . . . . ?
C4 C5 C6 C1 2.1(7) . . . . ?
C2 C1 C6 O6 177.6(4) . . . . ?
C28 C1 C6 O6 -3.7(6) . . . . ?
C2 C1 C6 C5 -2.0(6) . . . . ?
C28 C1 C6 C5 176.6(4) . . . . ?
C2 C3 C7 C29 -45.6(5) . . . . ?
C4 C3 C7 C29 134.3(4) . . . . ?
C2 C3 C7 C8 81.8(5) . . . . ?
C4 C3 C7 C8 -98.4(5) . . . . ?
C3 C7 C8 C9 -92.6(5) . . . . ?
C29 C7 C8 C9 34.1(6) . . . . ?
C3 C7 C8 C13 87.7(5) . . . . ?
C29 C7 C8 C13 -145.5(4) . . . . ?
C13 C8 C9 C10 -0.8(7) . . . . ?
C7 C8 C9 C10 179.6(4) . . . . ?
C8 C9 C10 C11 -0.3(6) . . . . ?
C8 C9 C10 C14 177.8(4) . . . . ?
C9 C10 C11 O11 -177.1(4) . . . . ?
C14 C10 C11 O11 4.8(6) . . . . ?
C9 C10 C11 C12 1.4(6) . . . . ?
C14 C10 C11 C12 -176.7(4) . . . . ?
O11 C11 C12 C13 177.0(4) . . . . ?
C10 C11 C12 C13 -1.5(7) . . . . ?
C11 C12 C13 O13 -178.2(4) . . . . ?
C11 C12 C13 C8 0.3(7) . . . . ?
C9 C8 C13 O13 179.4(4) . . . . ?
C7 C8 C13 O13 -1.0(6) . . . . ?
C9 C8 C13 C12 0.8(6) . . . . ?
C7 C8 C13 C12 -179.5(4) . . . . ?
C9 C10 C14 C15 91.8(5) . . . . ?
C11 C10 C14 C15 -90.2(5) . . . . ?
C9 C10 C14 C31 -35.6(6) . . . . ?
C11 C10 C14 C31 142.3(4) . . . . ?
C10 C14 C15 C16 -79.6(5) . . . . ?
C31 C14 C15 C16 48.8(6) . . . . ?
C10 C14 C15 C20 100.8(5) . . . . ?
C31 C14 C15 C20 -130.7(4) . . . . ?
C20 C15 C16 C17 2.8(6) . . . . ?
C14 C15 C16 C17 -176.7(4) . . . . ?
C15 C16 C17 C18 -0.4(6) . . . . ?
C15 C16 C17 C21 -179.3(4) . . . . ?
C16 C17 C18 C19 0.0(6) . . . . ?
C21 C17 C18 C19 178.9(4) . . . . ?
C16 C17 C18 O18 -179.5(4) . . . . ?
C21 C17 C18 O18 -0.6(6) . . . . ?
C17 C18 C19 C20 -2.1(7) . . . . ?
O18 C18 C19 C20 177.4(4) . . . . ?
C18 C19 C20 O20 -176.7(4) . . . . ?
C18 C19 C20 C15 4.7(7) . . . . ?
C16 C15 C20 O20 176.5(4) . . . . ?
C14 C15 C20 O20 -3.9(7) . . . . ?
C16 C15 C20 C19 -4.9(7) . . . . ?
C14 C15 C20 C19 174.6(4) . . . . ?
C18 C17 C21 C22 -101.3(5) . . . . ?
C16 C17 C21 C22 77.5(5) . . . . ?
C18 C17 C21 C33 130.0(4) . . . . ?
C16 C17 C21 C33 -51.2(5) . . . . ?
C17 C21 C22 C23 -93.9(5) . . . . ?
C33 C21 C22 C23 33.8(6) . . . . ?
C17 C21 C22 C27 85.1(5) . . . . ?
C33 C21 C22 C27 -147.2(4) . . . . ?
C27 C22 C23 C24 1.8(6) . . . . ?
C21 C22 C23 C24 -179.1(4) . . . . ?
C22 C23 C24 C25 -0.9(6) . . . . ?
C22 C23 C24 C28 -179.5(4) . . . . ?
C23 C24 C25 O25 -179.1(4) . . . . ?
C28 C24 C25 O25 -0.5(6) . . . . ?
C23 C24 C25 C26 0.0(6) . . . . ?
C28 C24 C25 C26 178.6(4) . . . . ?
O25 C25 C26 C27 179.0(4) . . . . ?
C24 C25 C26 C27 -0.1(7) . . . . ?
C25 C26 C27 O27 -177.6(4) . . . . ?
C25 C26 C27 C22 1.1(7) . . . . ?
C23 C22 C27 O27 176.8(4) . . . . ?
C21 C22 C27 O27 -2.3(6) . . . . ?
C23 C22 C27 C26 -1.9(6) . . . . ?
C21 C22 C27 C26 179.0(4) . . . . ?
C2 C1 C28 C24 -80.8(5) . . . . ?
C6 C1 C28 C24 100.6(5) . . . . ?
C2 C1 C28 C35 47.6(5) . . . . ?
C6 C1 C28 C35 -130.9(4) . . . . ?
C25 C24 C28 C1 -86.6(5) . . . . ?
C23 C24 C28 C1 91.9(5) . . . . ?
C25 C24 C28 C35 146.1(4) . . . . ?
C23 C24 C28 C35 -35.4(6) . . . . ?
C3 C7 C29 C30 -169.9(4) . . . . ?
C8 C7 C29 C30 64.1(5) . . . . ?
C10 C14 C31 C32 -63.2(7) . . . . ?
C15 C14 C31 C32 168.7(6) . . . . ?
C10 C14 C31 C32B -155.1(6) . . . . ?
C15 C14 C31 C32B 76.8(7) . . . . ?
C22 C21 C33 C34 61.9(5) . . . . ?
C17 C21 C33 C34 -170.4(4) . . . . ?
C1 C28 C35 C36 168.4(4) . . . . ?
C24 C28 C35 C36 -64.3(5) . . . . ?
C7C N1C C3C C4C 70.3(4) . . . . ?
C5C N1C C3C C4C -49.0(4) . . . . ?
C1C N1C C3C C4C -169.2(3) . . . . ?
C5CB N1CB C3CB C4CB -50.1(6) . . . . ?
C7CB N1CB C3CB C4CB 67.1(5) . . . . ?
C1CB N1CB C3CB C4CB -171.4(5) . . . . ?
C8C N2C C4C C3C -49.1(4) . . . . ?
C6C N2C C4C C3C 70.2(4) . . . . ?
C2C N2C C4C C3C -169.7(3) . . . . ?
N1C C3C C4C N2C -18.3(5) . . . . ?
C8CB N2CB C4CB C3CB -50.8(6) . . . . ?
C6CB N2CB C4CB C3CB 70.4(6) . . . . ?
C2CB N2CB C4CB C3CB -171.2(5) . . . . ?
N1CB C3CB C4CB N2CB -15.9(6) . . . . ?
C7C N1C C5C C6C -46.6(4) . . . . ?
C3C N1C C5C C6C 72.4(4) . . . . ?
C1C N1C C5C C6C -167.1(3) . . . . ?
C7CB N1CB C5CB C6CB -50.0(5) . . . . ?
C1CB N1CB C5CB C6CB -171.5(5) . . . . ?
C3CB N1CB C5CB C6CB 67.0(5) . . . . ?
C8C N2C C6C C5C 71.0(4) . . . . ?
C2C N2C C6C C5C -168.4(3) . . . . ?
C4C N2C C6C C5C -47.4(4) . . . . ?
N1C C5C C6C N2C -20.2(4) . . . . ?
C8CB N2CB C6CB C5CB 67.5(6) . . . . ?
C4CB N2CB C6CB C5CB -52.8(6) . . . . ?
C2CB N2CB C6CB C5CB -171.8(5) . . . . ?
N1CB C5CB C6CB N2CB -13.8(6) . . . . ?
C3C N1C C7C C8C -48.2(4) . . . . ?
C5C N1C C7C C8C 70.0(4) . . . . ?
C1C N1C C7C C8C -169.2(3) . . . . ?
C5CB N1CB C7CB C8CB 68.5(6) . . . . ?
C1CB N1CB C7CB C8CB -170.0(5) . . . . ?
C3CB N1CB C7CB C8CB -48.3(6) . . . . ?
C6C N2C C8C C7C -47.5(4) . . . . ?
C2C N2C C8C C7C -167.7(3) . . . . ?
C4C N2C C8C C7C 71.1(4) . . . . ?
N1C C7C C8C N2C -19.5(5) . . . . ?
C4CB N2CB C8CB C7CB 69.7(6) . . . . ?
C6CB N2CB C8CB C7CB -49.6(6) . . . . ?
C2CB N2CB C8CB C7CB -169.9(5) . . . . ?
N1CB C7CB C8CB N2CB -16.4(7) . . . . ?
O1P C2P C3P C4P 63.2(9) . . . . ?
